data_4071281
loop_
_publ_author_name
'Chitanda, Jackson M.'
'Prokopchuk, Demyan E.'
'Quail, J. Wilson'
'Foley, Stephen R.'

_publ_section_title
;
 From Pyrroles to Isoindolines: Synthesis of a \g-Diimine Ligand for
 Applications in Palladium Coordination Chemistry and Catalysis
;
_journal_issue 10
_journal_name_full Organometallics
_journal_page_first 2337
_journal_paper_doi 10.1021/om800080e
_journal_volume 27
_journal_year 2008
_chemical_formula_moiety 'C32 H40 N2'
_chemical_formula_sum 'C32 H40 N2'
_chemical_formula_weight 452.66
_chemical_name_systematic
; 
 ? 
;
_space_group_IT_number 43
_symmetry_cell_setting orthorhombic
_symmetry_space_group_name_Hall 'F 2 -2d'
_symmetry_space_group_name_H-M 'F d d 2'
_atom_sites_solution_hydrogens geom
_atom_sites_solution_primary direct
_atom_sites_solution_secondary difmap
_audit_creation_method SHELXL-97
_cell_angle_alpha 90.00
_cell_angle_beta 90.00
_cell_angle_gamma 90.00
_cell_formula_units_Z 8
_cell_length_a 15.3632(15)
_cell_length_b 41.9140(9)
_cell_length_c 8.5520(9)
_cell_measurement_reflns_used 8637
_cell_measurement_temperature 173(2)
_cell_measurement_theta_max 27.487
_cell_measurement_theta_min 0.998
_cell_volume 5506.9(8)
_computing_cell_refinement 'HKL Scalepack (Otwinowski & Minor 1997)'
_computing_data_collection 'Collect (Nonius BV, 1997-2000)'
_computing_data_reduction 'HKL Denzo and Scalepack (Otwinowski & Minor 1997)'
_computing_molecular_graphics 'Ortep-3 for Windows (Farrugia, 1997)'
_computing_publication_material 'PLATON (Spek, 2003)'
_computing_structure_refinement 'SHELXL-97 (Sheldrick, 1997)'
_computing_structure_solution 'SHELXS-97 (Sheldrick, 1997)'
_diffrn_ambient_temperature 173(2)
_diffrn_detector_area_resol_mean 9
_diffrn_measured_fraction_theta_full 0.995
_diffrn_measured_fraction_theta_max 0.995
_diffrn_measurement_device 'Nonius KappaCCD'
_diffrn_measurement_method '\f scans and \w scans with \k offsets'
_diffrn_radiation_monochromator 'horizonally mounted graphite crystal'
_diffrn_radiation_source 'fine-focus sealed tube'
_diffrn_radiation_type MoK\a
_diffrn_radiation_wavelength 0.71073
_diffrn_reflns_av_R_equivalents 0.0566
_diffrn_reflns_av_sigmaI/netI 0.0380
_diffrn_reflns_limit_h_max 18
_diffrn_reflns_limit_h_min -17
_diffrn_reflns_limit_k_max 49
_diffrn_reflns_limit_k_min -49
_diffrn_reflns_limit_l_max 10
_diffrn_reflns_limit_l_min -10
_diffrn_reflns_number 4644
_diffrn_reflns_theta_full 25.02
_diffrn_reflns_theta_max 25.02
_diffrn_reflns_theta_min 3.65
_diffrn_standards_decay_% 0
_diffrn_standards_interval_count 0
_diffrn_standards_interval_time 0
_diffrn_standards_number 0
_exptl_absorpt_coefficient_mu 0.063
_exptl_absorpt_correction_type none
_exptl_crystal_colour yellow
_exptl_crystal_density_diffrn 1.092
_exptl_crystal_density_method 'not measured'
_exptl_crystal_description rod
_exptl_crystal_F_000 1968
_exptl_crystal_size_max 0.25
_exptl_crystal_size_mid 0.10
_exptl_crystal_size_min 0.07
_refine_diff_density_max 0.403
_refine_diff_density_min -0.311
_refine_diff_density_rms 0.054
_refine_ls_extinction_method none
_refine_ls_goodness_of_fit_ref 1.065
_refine_ls_hydrogen_treatment constr
_refine_ls_matrix_type full
_refine_ls_number_parameters 109
_refine_ls_number_reflns 1304
_refine_ls_number_restraints 13
_refine_ls_restrained_S_all 1.065
_refine_ls_R_factor_all 0.0973
_refine_ls_R_factor_gt 0.0848
_refine_ls_shift/su_max 0.000
_refine_ls_shift/su_mean 0.000
_refine_ls_structure_factor_coef Fsqd
_refine_ls_weighting_details 'calc w=1/[\s^2^(Fo^2^)+(0.0671P)^2^+33.8708P] where P=(Fo^2^+2Fc^2^)/3'
_refine_ls_weighting_scheme calc
_refine_ls_wR_factor_gt 0.1899
_refine_ls_wR_factor_ref 0.1981
_reflns_number_gt 1141
_reflns_number_total 1304
_reflns_threshold_expression >2\s(I)
_cod_data_source_file om800080e-file001.cif
_cod_data_source_block 283
_cod_database_code 4071281

loop_
_symmetry_equiv_pos_as_xyz
'x, y, z'
'-x, -y, z'
'-x+1/4, y+1/4, z+1/4'
'x+1/4, -y+1/4, z+1/4'
'x, y+1/2, z+1/2'
'-x, -y+1/2, z+1/2'
'-x+1/4, y+3/4, z+3/4'
'x+1/4, -y+3/4, z+3/4'
'x+1/2, y, z+1/2'
'-x+1/2, -y, z+1/2'
'-x+3/4, y+1/4, z+3/4'
'x+3/4, -y+1/4, z+3/4'
'x+1/2, y+1/2, z'
'-x+1/2, -y+1/2, z'
'-x+3/4, y+3/4, z+1/4'
'x+3/4, -y+3/4, z+1/4'

loop_
_atom_site_label
_atom_site_type_symbol
_atom_site_fract_x
_atom_site_fract_y
_atom_site_fract_z
_atom_site_U_iso_or_equiv
_atom_site_adp_type
_atom_site_occupancy
_atom_site_symmetry_multiplicity
_atom_site_calc_flag
_atom_site_refinement_flags
_atom_site_disorder_assembly
_atom_site_disorder_group
N1 N 0.0364(5) 0.03814(19) 0.4772(10) 0.0268(18) Uiso 0.50 1 d P A -1
C1 C 0.0594(6) 0.0627(2) 0.3753(10) 0.025(3) Uiso 0.50 1 d PGU A -1
C2 C 0.1439(5) 0.0620(2) 0.3173(12) 0.038(5) Uiso 0.50 1 d PGU A -1
C3 C 0.1693(4) 0.0836(2) 0.2025(12) 0.032(3) Uiso 0.50 1 d PGU A -1
H3 H 0.2270 0.0831 0.1629 0.039 Uiso 0.50 1 calc PR A -1
C4 C 0.1102(5) 0.10583(19) 0.1457(10) 0.033(2) Uiso 0.50 1 d PGU A -1
H4 H 0.1275 0.1206 0.0673 0.040 Uiso 0.50 1 calc PR A -1
C5 C 0.0257(4) 0.10654(18) 0.2037(11) 0.031(3) Uiso 0.50 1 d PGU A -1
H5 H -0.0147 0.1218 0.1649 0.037 Uiso 0.50 1 calc PR A -1
C6 C 0.0003(4) 0.0850(2) 0.3185(10) 0.020(3) Uiso 0.50 1 d PGU A -1
C7 C 0.2120(8) 0.0371(3) 0.3571(15) 0.026(4) Uiso 0.50 1 d P A -1
H7 H 0.1853 0.0228 0.4376 0.031 Uiso 0.50 1 calc PR A -1
C8 C 0.2924(14) 0.0516(5) 0.431(3) 0.098(6) Uiso 0.50 1 d P A -1
H8A H 0.3142 0.0689 0.3649 0.147 Uiso 0.50 1 calc PR A -1
H8B H 0.3374 0.0352 0.4422 0.147 Uiso 0.50 1 calc PR A -1
H8C H 0.2776 0.0601 0.5346 0.147 Uiso 0.50 1 calc PR A -1
C9 C 0.2429(10) 0.0159(4) 0.228(2) 0.071(4) Uiso 0.50 1 d P A -1
H9A H 0.1931 0.0048 0.1810 0.106 Uiso 0.50 1 calc PR A -1
H9B H 0.2840 0.0002 0.2694 0.106 Uiso 0.50 1 calc PR A -1
H9C H 0.2719 0.0289 0.1476 0.106 Uiso 0.50 1 calc PR A -1
C10 C -0.0941(7) 0.0838(3) 0.3805(15) 0.030(3) Uiso 0.50 1 d P A -1
H10 H -0.0980 0.0660 0.4581 0.036 Uiso 0.50 1 calc PR A -1
C11 C -0.1103(13) 0.1157(5) 0.469(3) 0.070(6) Uiso 0.50 1 d P A -1
H11A H -0.0931 0.1337 0.4028 0.105 Uiso 0.50 1 calc PR A -1
H11B H -0.0758 0.1160 0.5657 0.105 Uiso 0.50 1 calc PR A -1
H11C H -0.1722 0.1176 0.4953 0.105 Uiso 0.50 1 calc PR A -1
C12 C -0.1596(10) 0.0772(4) 0.2513(19) 0.057(3) Uiso 0.50 1 d P A -1
H12A H -0.1548 0.0937 0.1707 0.085 Uiso 0.50 1 calc PR A -1
H12B H -0.2186 0.0774 0.2950 0.085 Uiso 0.50 1 calc PR A -1
H12C H -0.1478 0.0563 0.2049 0.085 Uiso 0.50 1 calc PR A -1
C13 C 0.0541(6) 0.0411(2) 0.6191(14) 0.032(2) Uiso 0.50 1 d P A -1
H13 H 0.0855 0.0596 0.6493 0.038 Uiso 0.50 1 calc PR A -1
C14 C 0.0297(4) 0.01782(16) 0.7475(5) 0.018(2) Uiso 0.50 1 d PG A -1
C15 C 0.0418(5) 0.02978(16) 0.8975(6) 0.028(3) Uiso 0.50 1 d PG A -1
H15 H 0.0672 0.0502 0.9119 0.034 Uiso 0.50 1 calc PR A -1
C16 C 0.0168(7) 0.0118(2) 1.0265(5) 0.034(3) Uiso 0.50 1 d PG A -1
H16 H 0.0250 0.0200 1.1290 0.041 Uiso 0.50 1 calc PR A -1
C17 C -0.0203(7) -0.0181(2) 1.0054(6) 0.029(3) Uiso 0.50 1 d PG A -1
H17 H -0.0375 -0.0304 1.0935 0.035 Uiso 0.50 1 calc PR A -1
C18 C -0.0324(5) -0.03010(15) 0.8554(8) 0.030(3) Uiso 0.50 1 d PG A -1
H18 H -0.0578 -0.0506 0.8409 0.036 Uiso 0.50 1 calc PR A -1
C19 C -0.0074(4) -0.01212(16) 0.7264(5) 0.019(2) Uiso 0.50 1 d PG A -1
N1A N -0.0634(5) -0.05145(19) 0.5503(10) 0.0240(17) Uiso 0.50 1 d P A -1
C1A C -0.0739(6) -0.0647(2) 0.3981(9) 0.018(3) Uiso 0.50 1 d PGU A -1
C2A C -0.1507(5) -0.0628(2) 0.3129(11) 0.018(3) Uiso 0.50 1 d PGU A -1
C3A C -0.1592(4) -0.0795(2) 0.1735(11) 0.038(3) Uiso 0.50 1 d PGU A -1
H3A H -0.2118 -0.0782 0.1153 0.045 Uiso 0.50 1 calc PR A -1
C4A C -0.0908(6) -0.0982(2) 0.1192(9) 0.044(3) Uiso 0.50 1 d PGU A -1
H4A H -0.0966 -0.1096 0.0239 0.052 Uiso 0.50 1 calc PR A -1
C5A C -0.0139(5) -0.1001(2) 0.2043(11) 0.036(3) Uiso 0.50 1 d PGU A -1
H5A H 0.0328 -0.1129 0.1672 0.043 Uiso 0.50 1 calc PR A -1
C6A C -0.0055(4) -0.0833(2) 0.3438(11) 0.036(4) Uiso 0.50 1 d PGU A -1
C7A C -0.2239(8) -0.0415(3) 0.3905(18) 0.031(4) Uiso 0.50 1 d P A -1
H7A H -0.2190 -0.0424 0.5070 0.037 Uiso 0.50 1 calc PR A -1
C8A C -0.3134(7) -0.0514(3) 0.3408(15) 0.039(3) Uiso 0.50 1 d P A -1
H8D H -0.3212 -0.0467 0.2294 0.058 Uiso 0.50 1 calc PR A -1
H8E H -0.3568 -0.0396 0.4019 0.058 Uiso 0.50 1 calc PR A -1
H8F H -0.3207 -0.0743 0.3586 0.058 Uiso 0.50 1 calc PR A -1
C9A C -0.2056(7) -0.0065(3) 0.3314(15) 0.042(3) Uiso 0.50 1 d P A -1
H9D H -0.2027 -0.0063 0.2169 0.063 Uiso 0.50 1 calc PR A -1
H9E H -0.1500 0.0010 0.3743 0.063 Uiso 0.50 1 calc PR A -1
H9F H -0.2525 0.0077 0.3663 0.063 Uiso 0.50 1 calc PR A -1
C10A C 0.0816(7) -0.0886(3) 0.4315(16) 0.030(3) Uiso 0.50 1 d P A -1
H10A H 0.0736 -0.0821 0.5430 0.036 Uiso 0.50 1 calc PR A -1
C11A C 0.1189(10) -0.1219(3) 0.429(2) 0.046(4) Uiso 0.50 1 d P A -1
H11D H 0.0794 -0.1364 0.4840 0.069 Uiso 0.50 1 calc PR A -1
H11E H 0.1758 -0.1219 0.4808 0.069 Uiso 0.50 1 calc PR A -1
H11F H 0.1257 -0.1290 0.3204 0.069 Uiso 0.50 1 calc PR A -1
C12A C 0.1516(9) -0.0672(3) 0.3582(18) 0.062(4) Uiso 0.50 1 d P A -1
H12D H 0.1610 -0.0736 0.2492 0.094 Uiso 0.50 1 calc PR A -1
H12E H 0.2060 -0.0695 0.4168 0.094 Uiso 0.50 1 calc PR A -1
H12F H 0.1323 -0.0450 0.3618 0.094 Uiso 0.50 1 calc PR A -1
C13A C -0.0179(6) -0.0261(2) 0.5693(13) 0.027(2) Uiso 0.50 1 d P A -1
H13A H 0.0091 -0.0163 0.4818 0.032 Uiso 0.50 1 calc PR A -1

loop_
_atom_type_symbol
_atom_type_description
_atom_type_scat_dispersion_real
_atom_type_scat_dispersion_imag
_atom_type_scat_source
C C 0.0033 0.0016 'International Tables Vol C Tables 4.2.6.8 and 6.1.1.4'
H H 0.0000 0.0000 'International Tables Vol C Tables 4.2.6.8 and 6.1.1.4'
N N 0.0061 0.0033 'International Tables Vol C Tables 4.2.6.8 and 6.1.1.4'

loop_
_geom_angle_atom_site_label_1
_geom_angle_atom_site_label_2
_geom_angle_atom_site_label_3
_geom_angle
C13 N1 C1 118.6(9)
C2 C1 C6 120.0
C2 C1 N1 116.3(6)
C6 C1 N1 123.3(7)
C3 C2 C1 120.0
C3 C2 C7 114.4(7)
C1 C2 C7 125.3(7)
C4 C3 C2 120.0
C4 C3 H3 120.0
C2 C3 H3 120.0
C3 C4 C5 120.0
C3 C4 H4 120.0
C5 C4 H4 120.0
C6 C5 C4 120.0
C6 C5 H5 120.0
C4 C5 H5 120.0
C5 C6 C1 120.0
C5 C6 C10 121.8(7)
C1 C6 C10 118.1(7)
C9 C7 C8 106.7(13)
C9 C7 C2 117.5(11)
C8 C7 C2 112.3(12)
C9 C7 H7 106.6
C8 C7 H7 106.6
C2 C7 H7 106.6
C12 C10 C6 112.2(10)
C12 C10 C11 113.8(12)
C6 C10 C11 106.8(11)
C12 C10 H10 107.9
C6 C10 H10 107.9
C11 C10 H10 107.9
N1 C13 C14 125.8(9)
N1 C13 H13 117.1
C14 C13 H13 117.1
C15 C14 C19 120.0
C15 C14 C13 113.8(6)
C19 C14 C13 126.1(6)
C14 C15 C16 120.0
C14 C15 H15 120.0
C16 C15 H15 120.0
C17 C16 C15 120.0
C17 C16 H16 120.0
C15 C16 H16 120.0
C16 C17 C18 120.0
C16 C17 H17 120.0
C18 C17 H17 120.0
C19 C18 C17 120.0
C19 C18 H18 120.0
C17 C18 H18 120.0
C18 C19 C14 120.0
C18 C19 C13A 118.4(5)
C14 C19 C13A 121.5(5)
C13A N1A C1A 120.1(9)
C2A C1A C6A 120.0
C2A C1A N1A 123.5(6)
C6A C1A N1A 116.0(6)
C3A C2A C1A 120.0
C3A C2A C7A 125.3(7)
C1A C2A C7A 114.6(7)
C2A C3A C4A 120.0
C2A C3A H3A 120.0
C4A C3A H3A 120.0
C5A C4A C3A 120.0
C5A C4A H4A 120.0
C3A C4A H4A 120.0
C6A C5A C4A 120.0
C6A C5A H5A 120.0
C4A C5A H5A 120.0
C5A C6A C1A 120.0
C5A C6A C10A 115.1(7)
C1A C6A C10A 124.9(7)
C8A C7A C9A 109.3(10)
C8A C7A C2A 112.1(10)
C9A C7A C2A 105.3(11)
C8A C7A H7A 110.0
C9A C7A H7A 110.0
C2A C7A H7A 110.0
C11A C10A C12A 105.6(10)
C11A C10A C6A 116.9(9)
C12A C10A C6A 108.9(11)
C11A C10A H10A 108.4
C12A C10A H10A 108.4
C6A C10A H10A 108.4
N1A C13A C19 120.4(9)
N1A C13A H13A 119.8
C19 C13A H13A 119.8

loop_
_geom_bond_atom_site_label_1
_geom_bond_atom_site_label_2
_geom_bond_distance
N1 C13 1.250(15)
N1 C1 1.395(10)
C1 C2 1.3900
C1 C6 1.3900
C2 C3 1.3900
C2 C7 1.517(13)
C3 C4 1.3900
C3 H3 0.9500
C4 C5 1.3900
C4 H4 0.9500
C5 C6 1.3900
C5 H5 0.9500
C6 C10 1.545(12)
C7 C9 1.50(2)
C7 C8 1.52(2)
C7 H7 1.0000
C8 H8A 0.9800
C8 H8B 0.9800
C8 H8C 0.9800
C9 H9A 0.9800
C9 H9B 0.9800
C9 H9C 0.9800
C10 C12 1.520(19)
C10 C11 1.56(2)
C10 H10 1.0000
C11 H11A 0.9800
C11 H11B 0.9800
C11 H11C 0.9800
C12 H12A 0.9800
C12 H12B 0.9800
C12 H12C 0.9800
C13 C14 1.516(13)
C13 H13 0.9500
C14 C15 1.3900
C14 C19 1.3900
C15 C16 1.3900
C15 H15 0.9500
C16 C17 1.3900
C16 H16 0.9500
C17 C18 1.3900
C17 H17 0.9500
C18 C19 1.3900
C18 H18 0.9500
C19 C13A 1.475(11)
N1A C13A 1.280(13)
N1A C1A 1.424(11)
C1A C2A 1.3900
C1A C6A 1.3900
C2A C3A 1.3900
C2A C7A 1.582(14)
C3A C4A 1.3900
C3A H3A 0.9500
C4A C5A 1.3900
C4A H4A 0.9500
C5A C6A 1.3900
C5A H5A 0.9500
C6A C10A 1.550(12)
C7A C8A 1.497(17)
C7A C9A 1.577(17)
C7A H7A 1.0000
C8A H8D 0.9800
C8A H8E 0.9800
C8A H8F 0.9800
C9A H9D 0.9800
C9A H9E 0.9800
C9A H9F 0.9800
C10A C11A 1.508(18)
C10A C12A 1.533(18)
C10A H10A 1.0000
C11A H11D 0.9800
C11A H11E 0.9800
C11A H11F 0.9800
C12A H12D 0.9800
C12A H12E 0.9800
C12A H12F 0.9800
C13A H13A 0.9500

loop_
_geom_torsion_atom_site_label_1
_geom_torsion_atom_site_label_2
_geom_torsion_atom_site_label_3
_geom_torsion_atom_site_label_4
_geom_torsion
C13 N1 C1 C2 85.2(10)
C13 N1 C1 C6 -101.9(10)
C6 C1 C2 C3 0.0
N1 C1 C2 C3 173.2(9)
C6 C1 C2 C7 -173.7(12)
N1 C1 C2 C7 -0.5(11)
C1 C2 C3 C4 0.0
C7 C2 C3 C4 174.3(10)
C2 C3 C4 C5 0.0
C3 C4 C5 C6 0.0
C4 C5 C6 C1 0.0
C4 C5 C6 C10 -176.9(9)
C2 C1 C6 C5 0.0
N1 C1 C6 C5 -172.7(10)
C2 C1 C6 C10 177.0(9)
N1 C1 C6 C10 4.3(11)
C3 C2 C7 C9 -58.9(13)
C1 C2 C7 C9 115.1(11)
C3 C2 C7 C8 65.4(15)
C1 C2 C7 C8 -120.6(13)
C5 C6 C10 C12 58.6(12)
C1 C6 C10 C12 -118.3(9)
C5 C6 C10 C11 -66.7(13)
C1 C6 C10 C11 116.4(11)
C1 N1 C13 C14 176.5(8)
N1 C13 C14 C15 -167.9(9)
N1 C13 C14 C19 7.6(13)
C19 C14 C15 C16 0.0
C13 C14 C15 C16 175.7(7)
C14 C15 C16 C17 0.0
C15 C16 C17 C18 0.0
C16 C17 C18 C19 0.0
C17 C18 C19 C14 0.0
C17 C18 C19 C13A 177.6(7)
C15 C14 C19 C18 0.0
C13 C14 C19 C18 -175.2(8)
C15 C14 C19 C13A -177.5(7)
C13 C14 C19 C13A 7.3(8)
C13A N1A C1A C2A -106.5(9)
C13A N1A C1A C6A 80.9(9)
C6A C1A C2A C3A 0.0
N1A C1A C2A C3A -172.3(9)
C6A C1A C2A C7A 178.4(9)
N1A C1A C2A C7A 6.1(10)
C1A C2A C3A C4A 0.0
C7A C2A C3A C4A -178.2(10)
C2A C3A C4A C5A 0.0
C3A C4A C5A C6A 0.0
C4A C5A C6A C1A 0.0
C4A C5A C6A C10A 177.4(9)
C2A C1A C6A C5A 0.0
N1A C1A C6A C5A 172.8(8)
C2A C1A C6A C10A -177.1(10)
N1A C1A C6A C10A -4.2(10)
C3A C2A C7A C8A 24.5(15)
C1A C2A C7A C8A -153.8(9)
C3A C2A C7A C9A -94.3(10)
C1A C2A C7A C9A 87.4(10)
C5A C6A C10A C11A -38.0(15)
C1A C6A C10A C11A 139.2(11)
C5A C6A C10A C12A 81.5(10)
C1A C6A C10A C12A -101.3(11)
C1A N1A C13A C19 179.5(8)
C18 C19 C13A N1A 12.7(11)
C14 C19 C13A N1A -169.8(6)
